data_1503088
loop_
_publ_author_name
'Ogoshi, Sensuke'
'Nishimura, Akira'
'Ohashi, Masato'

_publ_section_title
;
 Nickel-catalyzed [2 + 2 + 2] cycloaddition of two enones and an alkyne.
;
_journal_issue 15
_journal_name_full 'Organic letters'
_journal_page_first 3450
_journal_page_last 3452
_journal_paper_doi 10.1021/ol101264r
_journal_volume 12
_journal_year 2010
_chemical_formula_moiety 'C24 H26 O2 '
_chemical_formula_sum 'C24 H26 O2'
_chemical_formula_weight 346.47
_space_group_IT_number 14
_symmetry_cell_setting monoclinic
_symmetry_Int_Tables_number 14
_symmetry_space_group_name_Hall '-P 2ybc'
_symmetry_space_group_name_H-M 'P 1 21/c 1'
_cell_angle_alpha 90.0000
_cell_angle_beta 114.2711(12)
_cell_angle_gamma 90.0000
_cell_formula_units_Z 4
_cell_length_a 6.08838(12)
_cell_length_b 37.5923(7)
_cell_length_c 9.11131(17)
_cell_measurement_reflns_used 20534
_cell_measurement_temperature 123.1
_cell_measurement_theta_max 71.6
_cell_measurement_theta_min 3.5
_cell_volume 1901.04(7)
_computing_cell_refinement PROCESS-AUTO
_computing_data_collection PROCESS-AUTO
_computing_data_reduction CrystalStructure
_computing_publication_material 'CrystalStructure 3.8'
_computing_structure_refinement SHELXL
_computing_structure_solution SIR92
_diffrn_ambient_temperature 123(2)
_diffrn_detector_area_resol_mean 10.00
_diffrn_measured_fraction_theta_full 0.984
_diffrn_measured_fraction_theta_max 0.984
_diffrn_measurement_device_type 'Rigaku RAXIS-RAPID'
_diffrn_measurement_method \w
_diffrn_radiation_type 'Cu K\a'
_diffrn_radiation_wavelength 1.54187
_diffrn_reflns_av_R_equivalents 0.049
_diffrn_reflns_limit_h_max 7
_diffrn_reflns_limit_h_min -7
_diffrn_reflns_limit_k_max 45
_diffrn_reflns_limit_k_min -45
_diffrn_reflns_limit_l_max 10
_diffrn_reflns_limit_l_min -11
_diffrn_reflns_number 6964
_diffrn_reflns_theta_full 71.69
_diffrn_reflns_theta_max 71.69
_exptl_absorpt_coefficient_mu 0.586
_exptl_absorpt_correction_T_max 0.889
_exptl_absorpt_correction_T_min 0.776
_exptl_absorpt_correction_type multi-scan
_exptl_absorpt_process_details
;
    Higashi, T. (1995). Program for Absorption Correction.
    Rigaku Corporation, Tokyo, Japan.
;
_exptl_crystal_colour colorless
_exptl_crystal_density_diffrn 1.210
_exptl_crystal_density_method 'not measured'
_exptl_crystal_description block
_exptl_crystal_F_000 744.00
_exptl_crystal_size_max 0.40
_exptl_crystal_size_mid 0.30
_exptl_crystal_size_min 0.20
_refine_diff_density_max 0.24
_refine_diff_density_min -0.26
_refine_ls_extinction_method none
_refine_ls_goodness_of_fit_ref 1.086
_refine_ls_hydrogen_treatment refall
_refine_ls_number_parameters 240
_refine_ls_number_reflns 3674
_refine_ls_R_factor_gt 0.0416
_refine_ls_shift/su_max 0.0120
_refine_ls_structure_factor_coef Fsqd
_refine_ls_weighting_details 'w = 1/[\s^2^(Fo^2^)+(0.0292P)^2^+0.8139P] where P=(Fo^2^+2Fc^2^)/3'
_refine_ls_weighting_scheme calc
_refine_ls_wR_factor_ref 0.1048
_reflns_number_gt 3181
_reflns_number_total 3674
_reflns_threshold_expression F^2^>2.0\s(F^2^)
_cod_data_source_file ol101264r_si_002.cif
_cod_data_source_block 10
_cod_original_cell_volume 1901.04(6)
_cod_original_formula_sum 'C24 H26 O2 '
_cod_database_code 1503088

loop_
_symmetry_equiv_pos_site_id
_symmetry_equiv_pos_as_xyz
1 +X,+Y,+Z
2 -X,1/2+Y,1/2-Z
3 -X,-Y,-Z
4 +X,1/2-Y,1/2+Z

loop_
_atom_site_label
_atom_site_type_symbol
_atom_site_fract_x
_atom_site_fract_y
_atom_site_fract_z
_atom_site_U_iso_or_equiv
_atom_site_adp_type
_atom_site_occupancy
_atom_site_symmetry_multiplicity
_atom_site_calc_flag
_atom_site_refinement_flags
O(1) O -0.0036(2) 0.01527(2) -0.27336(12) 0.0251(2) Uani 1.00 1 d .
O(2) O 0.62141(19) 0.08567(3) 0.23647(13) 0.0265(2) Uani 1.00 1 d .
C(1) C 0.1393(2) 0.06980(3) -0.12853(15) 0.0154(2) Uani 1.00 1 d .
C(2) C 0.0731(2) 0.05461(3) 0.00444(15) 0.0160(2) Uani 1.00 1 d .
C(3) C 0.1958(2) 0.07842(3) 0.15569(15) 0.0156(2) Uani 1.00 1 d .
C(4) C 0.1652(2) 0.11780(3) 0.11669(16) 0.0159(2) Uani 1.00 1 d .
C(5) C 0.0891(2) 0.13087(3) -0.03288(16) 0.0159(2) Uani 1.00 1 d .
C(6) C 0.0445(2) 0.10801(3) -0.18058(15) 0.0173(2) Uani 1.00 1 d .
C(7) C 0.0835(2) 0.04453(3) -0.27023(16) 0.0172(2) Uani 1.00 1 d .
C(8) C 0.1527(3) 0.05622(4) -0.40407(17) 0.0235(3) Uani 1.00 1 d .
C(9) C -0.1956(2) 0.05142(4) -0.03616(17) 0.0207(3) Uani 1.00 1 d .
C(10) C 0.4600(2) 0.06788(3) 0.24351(15) 0.0171(2) Uani 1.00 1 d .
C(11) C 0.5127(2) 0.03360(4) 0.33801(18) 0.0254(3) Uani 1.00 1 d .
C(12) C 0.2275(2) 0.14200(3) 0.25903(15) 0.0164(2) Uani 1.00 1 d .
C(13) C 0.0905(2) 0.14185(4) 0.34932(16) 0.0200(2) Uani 1.00 1 d .
C(14) C 0.1443(2) 0.16525(4) 0.47807(17) 0.0228(3) Uani 1.00 1 d .
C(15) C 0.3385(2) 0.18822(3) 0.51980(17) 0.0231(3) Uani 1.00 1 d .
C(16) C 0.4791(2) 0.18795(3) 0.43282(17) 0.0220(3) Uani 1.00 1 d .
C(17) C 0.4229(2) 0.16505(3) 0.30222(17) 0.0195(2) Uani 1.00 1 d .
C(18) C 0.0308(2) 0.16945(3) -0.06822(15) 0.0177(2) Uani 1.00 1 d .
C(19) C -0.1509(2) 0.18502(4) -0.03453(17) 0.0214(3) Uani 1.00 1 d .
C(20) C -0.2149(3) 0.22057(4) -0.07274(18) 0.0250(3) Uani 1.00 1 d .
C(21) C -0.0962(3) 0.24079(4) -0.14496(18) 0.0270(3) Uani 1.00 1 d .
C(22) C 0.0857(3) 0.22568(4) -0.17872(18) 0.0258(3) Uani 1.00 1 d .
C(23) C 0.1488(2) 0.19016(3) -0.14052(16) 0.0212(3) Uani 1.00 1 d .
C(24) C -0.2191(2) 0.11064(4) -0.30381(17) 0.0244(3) Uani 1.00 1 d .
H(1) H 0.3188 0.0721 -0.0782 0.018 Uiso 1.00 1 c R
H(2) H 0.1451 0.0303 0.0316 0.019 Uiso 1.00 1 c R
H(3) H 0.1156 0.0733 0.2297 0.019 Uiso 1.00 1 c R
H(4) H 0.1449 0.1184 -0.2335 0.021 Uiso 1.00 1 c R
H(5) H 0.3171 0.0657 -0.3578 0.028 Uiso 1.00 1 c R
H(6) H 0.0410 0.0747 -0.4684 0.028 Uiso 1.00 1 c R
H(7) H 0.1450 0.0358 -0.4729 0.028 Uiso 1.00 1 c R
H(8) H -0.2621 0.0751 -0.0343 0.025 Uiso 1.00 1 c R
H(9) H -0.2189 0.0361 0.0434 0.025 Uiso 1.00 1 c R
H(10) H -0.2784 0.0410 -0.1436 0.025 Uiso 1.00 1 c R
H(11) H 0.6448 0.0211 0.3250 0.031 Uiso 1.00 1 c R
H(12) H 0.3685 0.0186 0.2982 0.031 Uiso 1.00 1 c R
H(13) H 0.5591 0.0389 0.4522 0.031 Uiso 1.00 1 c R
H(14) H -0.0404 0.1257 0.3231 0.024 Uiso 1.00 1 c R
H(15) H 0.0475 0.1655 0.5375 0.027 Uiso 1.00 1 c R
H(16) H 0.3751 0.2041 0.6078 0.028 Uiso 1.00 1 c R
H(17) H 0.6140 0.2034 0.4623 0.026 Uiso 1.00 1 c R
H(18) H 0.5187 0.1652 0.2421 0.023 Uiso 1.00 1 c R
H(19) H -0.2323 0.1713 0.0151 0.026 Uiso 1.00 1 c R
H(20) H -0.3393 0.2309 -0.0494 0.030 Uiso 1.00 1 c R
H(21) H -0.1395 0.2650 -0.1713 0.032 Uiso 1.00 1 c R
H(22) H 0.1673 0.2396 -0.2279 0.031 Uiso 1.00 1 c R
H(23) H 0.2735 0.1800 -0.1640 0.025 Uiso 1.00 1 c R
H(24) H -0.2460 0.0942 -0.3929 0.029 Uiso 1.00 1 c R
H(25) H -0.2530 0.1350 -0.3454 0.029 Uiso 1.00 1 c R
H(26) H -0.3262 0.1044 -0.2516 0.029 Uiso 1.00 1 c R

loop_
_atom_site_aniso_label
_atom_site_aniso_U_11
_atom_site_aniso_U_22
_atom_site_aniso_U_33
_atom_site_aniso_U_12
_atom_site_aniso_U_13
_atom_site_aniso_U_23
O(1) 0.0351(6) 0.0175(4) 0.0239(5) -0.0048(4) 0.0135(4) -0.0047(3)
O(2) 0.0222(5) 0.0234(5) 0.0333(5) -0.0030(4) 0.0106(4) 0.0024(4)
C(1) 0.0172(6) 0.0133(5) 0.0158(6) -0.0000(5) 0.0070(5) -0.0010(4)
C(2) 0.0202(7) 0.0109(5) 0.0166(6) -0.0002(5) 0.0073(5) -0.0009(4)
C(3) 0.0205(7) 0.0130(5) 0.0156(6) -0.0005(5) 0.0097(5) 0.0002(4)
C(4) 0.0174(6) 0.0137(5) 0.0188(6) -0.0015(5) 0.0098(5) -0.0024(4)
C(5) 0.0174(6) 0.0139(6) 0.0173(6) -0.0004(5) 0.0081(5) -0.0014(4)
C(6) 0.0236(7) 0.0128(6) 0.0156(6) 0.0003(5) 0.0083(5) -0.0004(4)
C(7) 0.0167(6) 0.0153(6) 0.0176(6) 0.0027(5) 0.0051(5) -0.0009(4)
C(8) 0.0305(8) 0.0221(6) 0.0208(6) -0.0010(6) 0.0132(6) -0.0034(5)
C(9) 0.0213(7) 0.0196(6) 0.0226(6) -0.0037(5) 0.0104(6) -0.0021(5)
C(10) 0.0213(7) 0.0152(6) 0.0147(6) -0.0004(5) 0.0074(5) -0.0034(4)
C(11) 0.0259(8) 0.0213(6) 0.0259(7) 0.0024(6) 0.0073(6) 0.0053(5)
C(12) 0.0217(7) 0.0120(5) 0.0154(6) 0.0019(5) 0.0075(5) 0.0014(4)
C(13) 0.0238(7) 0.0180(6) 0.0192(6) -0.0014(5) 0.0100(5) -0.0002(5)
C(14) 0.0294(8) 0.0228(6) 0.0202(6) 0.0023(5) 0.0143(6) -0.0005(5)
C(15) 0.0330(8) 0.0166(6) 0.0180(6) 0.0016(5) 0.0088(6) -0.0031(4)
C(16) 0.0259(8) 0.0156(6) 0.0219(6) -0.0035(5) 0.0073(6) -0.0009(5)
C(17) 0.0243(7) 0.0163(6) 0.0210(6) -0.0000(5) 0.0122(6) 0.0004(4)
C(18) 0.0229(7) 0.0134(6) 0.0146(6) -0.0007(5) 0.0055(5) -0.0018(4)
C(19) 0.0267(8) 0.0169(6) 0.0226(6) 0.0010(5) 0.0120(6) 0.0003(5)
C(20) 0.0278(8) 0.0186(6) 0.0278(7) 0.0049(6) 0.0108(6) -0.0024(5)
C(21) 0.0373(9) 0.0122(6) 0.0289(7) 0.0016(6) 0.0109(7) -0.0010(5)
C(22) 0.0383(9) 0.0155(6) 0.0263(7) -0.0043(6) 0.0161(7) 0.0008(5)
C(23) 0.0287(8) 0.0169(6) 0.0202(6) -0.0013(5) 0.0122(6) -0.0013(5)
C(24) 0.0294(8) 0.0183(6) 0.0198(6) 0.0035(5) 0.0042(6) -0.0001(5)

loop_
_atom_type_symbol
_atom_type_description
_atom_type_scat_dispersion_real
_atom_type_scat_dispersion_imag
_atom_type_scat_source
C C 0.018 0.009
;
International Tables for Crystallography
(1992, Vol. C, Tables 4.2.6.8 and 6.1.1.4)
;
H H 0.000 0.000
;
International Tables for Crystallography
(1992, Vol. C, Table 6.1.1.4)
;
O O 0.049 0.032
;
International Tables for Crystallography
(1992, Vol. C, Tables 4.2.6.8 and 6.1.1.4)
;

loop_
_geom_angle_atom_site_label_1
_geom_angle_atom_site_label_2
_geom_angle_atom_site_label_3
_geom_angle
_geom_angle_publ_flag
C(2) C(1) C(6) 113.66(12) yes
C(2) C(1) C(7) 113.40(10) yes
C(6) C(1) C(7) 113.17(9) yes
C(1) C(2) C(3) 107.42(10) yes
C(1) C(2) C(9) 116.15(10) yes
C(3) C(2) C(9) 109.68(13) yes
C(2) C(3) C(4) 112.76(9) yes
C(2) C(3) C(10) 109.54(11) yes
C(4) C(3) C(10) 112.20(10) yes
C(3) C(4) C(5) 123.68(11) yes
C(3) C(4) C(12) 115.25(10) yes
C(5) C(4) C(12) 121.07(10) yes
C(4) C(5) C(6) 123.58(10) yes
C(4) C(5) C(18) 121.79(12) yes
C(6) C(5) C(18) 114.59(10) yes
C(1) C(6) C(5) 110.12(9) yes
C(1) C(6) C(24) 115.40(10) yes
C(5) C(6) C(24) 111.21(12) yes
O(1) C(7) C(1) 121.77(14) yes
O(1) C(7) C(8) 120.53(12) yes
C(1) C(7) C(8) 117.62(11) yes
O(2) C(10) C(3) 122.15(10) yes
O(2) C(10) C(11) 120.95(12) yes
C(3) C(10) C(11) 116.89(12) yes
C(4) C(12) C(13) 120.59(12) yes
C(4) C(12) C(17) 120.34(15) yes
C(13) C(12) C(17) 119.07(12) yes
C(12) C(13) C(14) 120.28(14) yes
C(13) C(14) C(15) 120.24(17) yes
C(14) C(15) C(16) 119.80(13) yes
C(15) C(16) C(17) 120.05(13) yes
C(12) C(17) C(16) 120.52(16) yes
C(5) C(18) C(19) 119.96(14) yes
C(5) C(18) C(23) 121.35(14) yes
C(19) C(18) C(23) 118.64(11) yes
C(18) C(19) C(20) 120.87(16) yes
C(19) C(20) C(21) 119.78(17) yes
C(20) C(21) C(22) 119.99(14) yes
C(21) C(22) C(23) 120.02(17) yes
C(18) C(23) C(22) 120.69(16) yes
C(2) C(1) H(1) 105.2 no
C(6) C(1) H(1) 105.1 no
C(7) C(1) H(1) 105.2 no
C(1) C(2) H(2) 107.8 no
C(3) C(2) H(2) 107.8 no
C(9) C(2) H(2) 107.8 no
C(2) C(3) H(3) 107.4 no
C(4) C(3) H(3) 107.3 no
C(10) C(3) H(3) 107.3 no
C(1) C(6) H(4) 106.5 no
C(5) C(6) H(4) 106.5 no
C(24) C(6) H(4) 106.5 no
C(7) C(8) H(5) 109.5 no
C(7) C(8) H(6) 109.5 no
C(7) C(8) H(7) 109.5 no
H(5) C(8) H(6) 109.5 no
H(5) C(8) H(7) 109.5 no
H(6) C(8) H(7) 109.5 no
C(2) C(9) H(8) 109.5 no
C(2) C(9) H(9) 109.5 no
C(2) C(9) H(10) 109.5 no
H(8) C(9) H(9) 109.5 no
H(8) C(9) H(10) 109.5 no
H(9) C(9) H(10) 109.5 no
C(10) C(11) H(11) 109.5 no
C(10) C(11) H(12) 109.5 no
C(10) C(11) H(13) 109.5 no
H(11) C(11) H(12) 109.5 no
H(11) C(11) H(13) 109.5 no
H(12) C(11) H(13) 109.5 no
C(12) C(13) H(14) 119.9 no
C(14) C(13) H(14) 119.9 no
C(13) C(14) H(15) 119.9 no
C(15) C(14) H(15) 119.9 no
C(14) C(15) H(16) 120.1 no
C(16) C(15) H(16) 120.1 no
C(15) C(16) H(17) 120.0 no
C(17) C(16) H(17) 120.0 no
C(12) C(17) H(18) 119.7 no
C(16) C(17) H(18) 119.7 no
C(18) C(19) H(19) 119.6 no
C(20) C(19) H(19) 119.6 no
C(19) C(20) H(20) 120.1 no
C(21) C(20) H(20) 120.1 no
C(20) C(21) H(21) 120.0 no
C(22) C(21) H(21) 120.0 no
C(21) C(22) H(22) 120.0 no
C(23) C(22) H(22) 120.0 no
C(18) C(23) H(23) 119.7 no
C(22) C(23) H(23) 119.6 no
C(6) C(24) H(24) 109.5 no
C(6) C(24) H(25) 109.5 no
C(6) C(24) H(26) 109.5 no
H(24) C(24) H(25) 109.5 no
H(24) C(24) H(26) 109.5 no
H(25) C(24) H(26) 109.5 no

loop_
_geom_bond_atom_site_label_1
_geom_bond_atom_site_label_2
_geom_bond_distance
_geom_bond_publ_flag
O(1) C(7) 1.2163(15) yes
O(2) C(10) 1.2121(19) yes
C(1) C(2) 1.535(2) yes
C(1) C(6) 1.5479(16) yes
C(1) C(7) 1.5245(18) yes
C(2) C(3) 1.5530(16) yes
C(2) C(9) 1.527(2) yes
C(3) C(4) 1.5159(16) yes
C(3) C(10) 1.5254(18) yes
C(4) C(5) 1.3394(19) yes
C(4) C(12) 1.4997(18) yes
C(5) C(6) 1.5242(18) yes
C(5) C(18) 1.4963(15) yes
C(6) C(24) 1.5379(19) yes
C(7) C(8) 1.510(2) yes
C(10) C(11) 1.5092(19) yes
C(12) C(13) 1.392(2) yes
C(12) C(17) 1.3915(19) yes
C(13) C(14) 1.393(2) yes
C(14) C(15) 1.385(2) yes
C(15) C(16) 1.385(2) yes
C(16) C(17) 1.3926(19) yes
C(18) C(19) 1.393(2) yes
C(18) C(23) 1.394(2) yes
C(19) C(20) 1.396(2) yes
C(20) C(21) 1.387(2) yes
C(21) C(22) 1.387(2) yes
C(22) C(23) 1.3935(18) yes
C(1) H(1) 1.000 no
C(2) H(2) 1.000 no
C(3) H(3) 1.000 no
C(6) H(4) 1.000 no
C(8) H(5) 0.980 no
C(8) H(6) 0.980 no
C(8) H(7) 0.980 no
C(9) H(8) 0.980 no
C(9) H(9) 0.980 no
C(9) H(10) 0.980 no
C(11) H(11) 0.980 no
C(11) H(12) 0.980 no
C(11) H(13) 0.980 no
C(13) H(14) 0.950 no
C(14) H(15) 0.950 no
C(15) H(16) 0.950 no
C(16) H(17) 0.950 no
C(17) H(18) 0.950 no
C(19) H(19) 0.950 no
C(20) H(20) 0.950 no
C(21) H(21) 0.950 no
C(22) H(22) 0.950 no
C(23) H(23) 0.950 no
C(24) H(24) 0.980 no
C(24) H(25) 0.980 no
C(24) H(26) 0.980 no

loop_
_geom_contact_atom_site_label_1
_geom_contact_atom_site_label_2
_geom_contact_distance
_geom_contact_site_symmetry_2
O(1) C(9) 3.5913(16) 3_555
O(1) C(11) 3.439(2) 3_555
O(2) C(9) 3.368(2) 1_655
O(2) C(13) 3.3554(18) 1_655
C(9) O(1) 3.5913(16) 3_555
C(9) O(2) 3.368(2) 1_455
C(11) O(1) 3.439(2) 3_555
C(13) O(2) 3.3554(18) 1_455
C(14) C(23) 3.588(2) 1_556
C(23) C(14) 3.588(2) 1_554
O(1) H(2) 3.176 3_555
O(1) H(3) 3.455 3_555
O(1) H(7) 2.852 3_554
O(1) H(9) 2.761 3_555
O(1) H(11) 3.404 1_454
O(1) H(11) 2.776 3_655
O(1) H(12) 2.488 3_555
O(1) H(13) 2.942 1_454
O(2) H(3) 3.070 1_655
O(2) H(6) 2.878 1_656
O(2) H(8) 2.861 1_655
O(2) H(9) 2.986 1_655
O(2) H(14) 2.407 1_655
O(2) H(24) 3.149 1_656
C(1) H(8) 3.390 1_655
C(2) H(2) 3.421 3_555
C(2) H(9) 3.596 3_555
C(6) H(15) 3.362 1_554
C(7) H(9) 3.570 3_555
C(7) H(10) 3.572 1_655
C(7) H(11) 3.122 3_655
C(7) H(12) 3.562 3_555
C(7) H(13) 3.162 1_454
C(8) H(3) 3.314 1_554
C(8) H(10) 3.346 1_655
C(8) H(11) 3.336 1_454
C(8) H(11) 3.123 3_655
C(8) H(13) 3.363 1_454
C(8) H(13) 3.305 1_554
C(8) H(14) 3.462 1_554
C(8) H(26) 3.414 1_655
C(9) H(1) 2.925 1_455
C(9) H(2) 3.086 3_555
C(9) H(5) 3.245 1_455
C(9) H(12) 3.415 3_555
C(10) H(6) 3.440 1_656
C(10) H(8) 3.587 1_655
C(10) H(9) 3.392 1_655
C(10) H(14) 3.563 1_655
C(10) H(24) 3.206 1_656
C(11) H(6) 3.343 1_656
C(11) H(7) 3.340 1_556
C(11) H(7) 3.513 1_656
C(11) H(7) 3.249 3_655
C(11) H(10) 3.311 3_555
C(11) H(13) 3.458 3_656
C(11) H(24) 3.223 1_656
C(13) H(6) 3.104 1_556
C(13) H(18) 3.323 1_455
C(14) H(4) 3.163 1_556
C(14) H(6) 3.532 1_556
C(14) H(17) 3.481 1_455
C(14) H(18) 3.521 1_455
C(14) H(21) 3.128 4_555
C(14) H(23) 3.075 1_556
C(14) H(25) 3.596 1_556
C(14) H(25) 3.534 1_656
C(15) H(21) 3.230 4_555
C(15) H(22) 3.473 1_556
C(15) H(22) 3.409 4_555
C(15) H(23) 3.081 1_556
C(15) H(25) 3.031 1_656
C(16) H(15) 3.300 1_655
C(16) H(20) 3.227 4_655
C(16) H(21) 3.352 4_655
C(16) H(22) 3.300 4_555
C(16) H(25) 2.828 1_656
C(17) H(14) 3.520 1_655
C(17) H(15) 3.515 1_655
C(17) H(25) 3.205 1_656
C(19) H(16) 3.425 1_454
C(19) H(23) 3.212 1_455
C(20) H(16) 3.019 1_454
C(20) H(17) 3.103 4_454
C(20) H(21) 3.536 4_555
C(20) H(22) 3.505 1_455
C(20) H(22) 3.394 4_555
C(20) H(23) 3.256 1_455
C(21) H(16) 3.373 1_454
C(21) H(16) 3.521 4_554
C(21) H(17) 3.564 1_454
C(21) H(17) 3.144 4_454
C(21) H(20) 3.524 4_554
C(21) H(22) 3.542 4_555
C(22) H(15) 3.373 1_554
C(22) H(16) 3.220 1_554
C(22) H(17) 3.453 1_454
C(22) H(20) 3.208 1_655
C(23) H(15) 2.892 1_554
C(23) H(16) 3.167 1_554
C(23) H(19) 3.510 1_655
C(23) H(20) 3.259 1_655
C(24) H(5) 3.150 1_455
C(24) H(13) 3.402 1_454
C(24) H(15) 3.302 1_554
H(1) C(9) 2.925 1_655
H(1) H(8) 2.418 1_655
H(1) H(9) 2.900 1_655
H(1) H(10) 2.989 1_655
H(1) H(26) 3.385 1_655
H(2) O(1) 3.176 3_555
H(2) C(2) 3.421 3_555
H(2) C(9) 3.086 3_555
H(2) H(2) 2.793 3_555
H(2) H(9) 2.675 3_555
H(2) H(10) 2.864 3_555
H(3) O(1) 3.455 3_555
H(3) O(2) 3.070 1_455
H(3) C(8) 3.314 1_556
H(3) H(5) 3.453 1_556
H(3) H(6) 2.967 1_556
H(3) H(7) 2.994 1_556
H(4) C(14) 3.163 1_554
H(4) H(15) 2.612 1_554
H(4) H(26) 3.333 1_655
H(5) C(9) 3.245 1_655
H(5) C(24) 3.150 1_655
H(5) H(3) 3.453 1_554
H(5) H(8) 3.028 1_655
H(5) H(10) 2.605 1_655
H(5) H(11) 3.277 3_655
H(5) H(13) 2.878 1_554
H(5) H(24) 3.004 1_655
H(5) H(26) 2.458 1_655
H(6) O(2) 2.878 1_454
H(6) C(10) 3.440 1_454
H(6) C(11) 3.343 1_454
H(6) C(13) 3.104 1_554
H(6) C(14) 3.532 1_554
H(6) H(3) 2.967 1_554
H(6) H(11) 3.113 1_454
H(6) H(13) 3.032 1_454
H(6) H(14) 2.601 1_554
H(6) H(15) 3.413 1_554
H(7) O(1) 2.852 3_554
H(7) C(11) 3.513 1_454
H(7) C(11) 3.340 1_554
H(7) C(11) 3.249 3_655
H(7) H(3) 2.994 1_554
H(7) H(7) 3.145 3_554
H(7) H(10) 3.564 1_655
H(7) H(11) 2.892 1_454
H(7) H(11) 2.571 3_655
H(7) H(12) 2.992 1_554
H(7) H(12) 3.407 3_655
H(7) H(13) 3.347 1_454
H(7) H(13) 2.872 1_554
H(7) H(13) 3.299 3_655
H(8) O(2) 2.861 1_455
H(8) C(1) 3.390 1_455
H(8) C(10) 3.587 1_455
H(8) H(1) 2.418 1_455
H(8) H(5) 3.028 1_455
H(9) O(1) 2.761 3_555
H(9) O(2) 2.986 1_455
H(9) C(2) 3.596 3_555
H(9) C(7) 3.570 3_555
H(9) C(10) 3.392 1_455
H(9) H(1) 2.900 1_455
H(9) H(2) 2.675 3_555
H(9) H(11) 3.056 1_455
H(9) H(12) 3.523 3_555
H(10) C(7) 3.572 1_455
H(10) C(8) 3.346 1_455
H(10) C(11) 3.311 3_555
H(10) H(1) 2.989 1_455
H(10) H(2) 2.864 3_555
H(10) H(5) 2.605 1_455
H(10) H(7) 3.564 1_455
H(10) H(11) 3.182 3_555
H(10) H(12) 2.581 3_555
H(10) H(13) 3.399 1_454
H(11) O(1) 3.404 1_656
H(11) O(1) 2.776 3_655
H(11) C(7) 3.122 3_655
H(11) C(8) 3.336 1_656
H(11) C(8) 3.123 3_655
H(11) H(5) 3.277 3_655
H(11) H(6) 3.113 1_656
H(11) H(7) 2.892 1_656
H(11) H(7) 2.571 3_655
H(11) H(9) 3.056 1_655
H(11) H(10) 3.182 3_555
H(11) H(13) 3.580 3_656
H(12) O(1) 2.488 3_555
H(12) C(7) 3.562 3_555
H(12) C(9) 3.415 3_555
H(12) H(7) 2.992 1_556
H(12) H(7) 3.407 3_655
H(12) H(9) 3.523 3_555
H(12) H(10) 2.581 3_555
H(12) H(13) 3.034 3_656
H(13) O(1) 2.942 1_656
H(13) C(7) 3.162 1_656
H(13) C(8) 3.305 1_556
H(13) C(8) 3.363 1_656
H(13) C(11) 3.458 3_656
H(13) C(24) 3.402 1_656
H(13) H(5) 2.878 1_556
H(13) H(6) 3.032 1_656
H(13) H(7) 2.872 1_556
H(13) H(7) 3.347 1_656
H(13) H(7) 3.299 3_655
H(13) H(10) 3.399 1_656
H(13) H(11) 3.580 3_656
H(13) H(12) 3.034 3_656
H(13) H(13) 3.216 3_656
H(13) H(24) 2.518 1_656
H(13) H(26) 3.506 1_656
H(14) O(2) 2.407 1_455
H(14) C(8) 3.462 1_556
H(14) C(10) 3.563 1_455
H(14) C(17) 3.520 1_455
H(14) H(6) 2.601 1_556
H(14) H(18) 2.885 1_455
H(14) H(24) 3.512 1_556
H(15) C(6) 3.362 1_556
H(15) C(16) 3.300 1_455
H(15) C(17) 3.515 1_455
H(15) C(22) 3.373 1_556
H(15) C(23) 2.892 1_556
H(15) C(24) 3.302 1_556
H(15) H(4) 2.612 1_556
H(15) H(6) 3.413 1_556
H(15) H(17) 2.826 1_455
H(15) H(18) 3.238 1_455
H(15) H(21) 3.158 4_555
H(15) H(22) 3.403 1_556
H(15) H(23) 2.552 1_556
H(15) H(24) 3.422 1_556
H(15) H(25) 2.721 1_556
H(16) C(19) 3.425 1_656
H(16) C(20) 3.019 1_656
H(16) C(21) 3.373 1_656
H(16) C(21) 3.521 4_555
H(16) C(22) 3.220 1_556
H(16) C(23) 3.167 1_556
H(16) H(20) 3.054 1_656
H(16) H(21) 3.329 4_555
H(16) H(22) 2.679 1_556
H(16) H(22) 3.501 4_555
H(16) H(23) 2.567 1_556
H(16) H(25) 3.356 1_656
H(17) C(14) 3.481 1_655
H(17) C(20) 3.103 4_655
H(17) C(21) 3.564 1_656
H(17) C(21) 3.144 4_655
H(17) C(22) 3.453 1_656
H(17) H(15) 2.826 1_655
H(17) H(20) 2.494 4_655
H(17) H(21) 2.578 4_655
H(17) H(22) 3.336 4_555
H(17) H(25) 3.028 1_656
H(18) C(13) 3.323 1_655
H(18) C(14) 3.521 1_655
H(18) H(14) 2.885 1_655
H(18) H(15) 3.238 1_655
H(18) H(19) 3.034 1_655
H(18) H(21) 3.240 4_655
H(19) C(23) 3.510 1_455
H(19) H(18) 3.034 1_455
H(19) H(21) 3.592 4_555
H(19) H(23) 2.791 1_455
H(20) C(16) 3.227 4_454
H(20) C(21) 3.524 4_555
H(20) C(22) 3.208 1_455
H(20) C(23) 3.259 1_455
H(20) H(16) 3.054 1_454
H(20) H(17) 2.494 4_454
H(20) H(21) 3.150 4_555
H(20) H(22) 2.786 1_455
H(20) H(22) 3.450 4_555
H(20) H(23) 2.879 1_455
H(21) C(14) 3.128 4_554
H(21) C(15) 3.230 4_554
H(21) C(16) 3.352 4_454
H(21) C(20) 3.536 4_554
H(21) H(15) 3.158 4_554
H(21) H(16) 3.329 4_554
H(21) H(17) 2.578 4_454
H(21) H(18) 3.240 4_454
H(21) H(19) 3.592 4_554
H(21) H(20) 3.150 4_554
H(22) C(15) 3.473 1_554
H(22) C(15) 3.409 4_554
H(22) C(16) 3.300 4_554
H(22) C(20) 3.505 1_655
H(22) C(20) 3.394 4_554
H(22) C(21) 3.542 4_554
H(22) H(15) 3.403 1_554
H(22) H(16) 2.679 1_554
H(22) H(16) 3.501 4_554
H(22) H(17) 3.336 4_554
H(22) H(20) 2.786 1_655
H(22) H(20) 3.450 4_554
H(23) C(14) 3.075 1_554
H(23) C(15) 3.081 1_554
H(23) C(19) 3.212 1_655
H(23) C(20) 3.256 1_655
H(23) H(15) 2.552 1_554
H(23) H(16) 2.567 1_554
H(23) H(19) 2.791 1_655
H(23) H(20) 2.879 1_655
H(24) O(2) 3.149 1_454
H(24) C(10) 3.206 1_454
H(24) C(11) 3.223 1_454
H(24) H(5) 3.004 1_455
H(24) H(13) 2.518 1_454
H(24) H(14) 3.512 1_554
H(24) H(15) 3.422 1_554
H(25) C(14) 3.534 1_454
H(25) C(14) 3.596 1_554
H(25) C(15) 3.031 1_454
H(25) C(16) 2.828 1_454
H(25) C(17) 3.205 1_454
H(25) H(15) 2.721 1_554
H(25) H(16) 3.356 1_454
H(25) H(17) 3.028 1_454
H(26) C(8) 3.414 1_455
H(26) H(1) 3.385 1_455
H(26) H(4) 3.333 1_455
H(26) H(5) 2.458 1_455
H(26) H(13) 3.506 1_454

loop_
_geom_torsion_atom_site_label_1
_geom_torsion_atom_site_label_2
_geom_torsion_atom_site_label_3
_geom_torsion_atom_site_label_4
_geom_torsion
C(2) C(1) C(6) C(5) 44.26(15)
C(2) C(1) C(6) C(24) -82.66(15)
C(6) C(1) C(2) C(3) -62.73(13)
C(6) C(1) C(2) C(9) 60.45(13)
C(2) C(1) C(7) O(1) -0.43(18)
C(2) C(1) C(7) C(8) -177.16(11)
C(7) C(1) C(2) C(3) 166.14(10)
C(7) C(1) C(2) C(9) -70.67(14)
C(6) C(1) C(7) O(1) -131.80(14)
C(6) C(1) C(7) C(8) 51.47(17)
C(7) C(1) C(6) C(5) 175.50(13)
C(7) C(1) C(6) C(24) 48.58(19)
C(1) C(2) C(3) C(4) 45.44(16)
C(1) C(2) C(3) C(10) -80.28(12)
C(9) C(2) C(3) C(4) -81.63(15)
C(9) C(2) C(3) C(10) 152.65(11)
C(2) C(3) C(4) C(5) -13.8(2)
C(2) C(3) C(4) C(12) 166.31(13)
C(2) C(3) C(10) O(2) 104.34(14)
C(2) C(3) C(10) C(11) -74.46(16)
C(4) C(3) C(10) O(2) -21.7(2)
C(4) C(3) C(10) C(11) 159.50(13)
C(10) C(3) C(4) C(5) 110.42(16)
C(10) C(3) C(4) C(12) -69.42(18)
C(3) C(4) C(5) C(6) -5.5(2)
C(3) C(4) C(5) C(18) 171.87(14)
C(3) C(4) C(12) C(13) -66.21(16)
C(3) C(4) C(12) C(17) 114.05(14)
C(5) C(4) C(12) C(13) 113.95(16)
C(5) C(4) C(12) C(17) -65.79(18)
C(12) C(4) C(5) C(6) 174.34(14)
C(12) C(4) C(5) C(18) -8.3(2)
C(4) C(5) C(6) C(1) -9.3(2)
C(4) C(5) C(6) C(24) 119.90(15)
C(4) C(5) C(18) C(19) -60.83(18)
C(4) C(5) C(18) C(23) 121.68(16)
C(6) C(5) C(18) C(19) 116.75(15)
C(6) C(5) C(18) C(23) -60.74(16)
C(18) C(5) C(6) C(1) 173.15(13)
C(18) C(5) C(6) C(24) -57.63(17)
C(4) C(12) C(13) C(14) -177.82(11)
C(4) C(12) C(17) C(16) 179.02(10)
C(13) C(12) C(17) C(16) -0.72(17)
C(17) C(12) C(13) C(14) 1.93(18)
C(12) C(13) C(14) C(15) -1.7(2)
C(13) C(14) C(15) C(16) 0.16(19)
C(14) C(15) C(16) C(17) 1.04(18)
C(15) C(16) C(17) C(12) -0.76(17)
C(5) C(18) C(19) C(20) -177.30(11)
C(5) C(18) C(23) C(22) 177.34(11)
C(19) C(18) C(23) C(22) -0.18(17)
C(23) C(18) C(19) C(20) 0.26(18)
C(18) C(19) C(20) C(21) -0.12(19)
C(19) C(20) C(21) C(22) -0.1(2)
C(20) C(21) C(22) C(23) 0.2(2)
C(21) C(22) C(23) C(18) -0.04(15)
